data_2237423
loop_
_publ_author_name
'Kee, Yongho'
'Yun, Hoseop'

_publ_section_title
;
 Reinvestigation of trilithium divanadium(III) tris(orthophosphate),
 Li~3~V~2~(PO~4~)~3~, based on single-crystal X-ray data
;
_journal_coeditor_code WM2716
_journal_issue 2
_journal_name_full 'Acta Crystallographica Section E'
_journal_page_first i11
_journal_page_last i12
_journal_paper_doi 10.1107/S1600536813001499
_journal_volume 69
_journal_year 2013
_chemical_formula_iupac 'Li3 V2 (P O4)3'
_chemical_formula_sum 'Li3 O12 P3 V2'
_chemical_formula_weight 407.61
_chemical_name_systematic
;
Trilithium divanadium(III) tris(orthophosphate)
;
_space_group_IT_number 14
_symmetry_cell_setting monoclinic
_symmetry_space_group_name_Hall '-P 2ybc'
_symmetry_space_group_name_H-M 'P 1 21/c 1'
_atom_sites_solution_primary direct
_atom_sites_solution_secondary difmap
_cell_angle_alpha 90
_cell_angle_beta 125.204(3)
_cell_angle_gamma 90
_cell_formula_units_Z 4
_cell_length_a 8.6201(4)
_cell_length_b 8.6013(4)
_cell_length_c 14.7465(7)
_cell_measurement_reflns_used 5732
_cell_measurement_temperature 290.0(10)
_cell_measurement_theta_max 27.64
_cell_measurement_theta_min 3.35
_cell_volume 893.39(8)
_computing_cell_refinement 'RAPID-AUTO (Rigaku, 2006)'
_computing_data_collection 'RAPID-AUTO (Rigaku, 2006)'
_computing_data_reduction 'RAPID-AUTO (Rigaku, 2006)'
_computing_molecular_graphics 'DIAMOND (Brandenburg, 1999)'
_computing_publication_material 'WinGX (Farrugia, 2012)'
_computing_structure_refinement 'SHELXL97 (Sheldrick, 2008)'
_computing_structure_solution 'SHELXS97 (Sheldrick, 2008)'
_diffrn_ambient_temperature 290.0(10)
_diffrn_measured_fraction_theta_full 0.994
_diffrn_measured_fraction_theta_max 0.994
_diffrn_measurement_device_type 'Rigaku R-AXIS RAPID'
_diffrn_measurement_method \w
_diffrn_radiation_monochromator graphite
_diffrn_radiation_type MoK\a
_diffrn_radiation_wavelength 0.71073
_diffrn_reflns_av_R_equivalents 0.0314
_diffrn_reflns_limit_h_max 10
_diffrn_reflns_limit_h_min -11
_diffrn_reflns_limit_k_max 11
_diffrn_reflns_limit_k_min -10
_diffrn_reflns_limit_l_max 19
_diffrn_reflns_limit_l_min -19
_diffrn_reflns_number 8328
_diffrn_reflns_theta_full 27.48
_diffrn_reflns_theta_max 27.48
_diffrn_reflns_theta_min 3.35
_exptl_absorpt_coefficient_mu 2.698
_exptl_absorpt_correction_T_max 1.000
_exptl_absorpt_correction_T_min 0.7413
_exptl_absorpt_correction_type multi-scan
_exptl_absorpt_process_details '(ABSCOR; Higashi, 1995)'
_exptl_crystal_colour colourless
_exptl_crystal_density_diffrn 3.03
_exptl_crystal_density_method 'not measured'
_exptl_crystal_description block
_exptl_crystal_F_000 784
_exptl_crystal_size_max 0.080
_exptl_crystal_size_mid 0.040
_exptl_crystal_size_min 0.040
_refine_diff_density_max 0.584
_refine_diff_density_min -0.491
_refine_ls_extinction_method none
_refine_ls_goodness_of_fit_ref 1.079
_refine_ls_matrix_type full
_refine_ls_number_parameters 181
_refine_ls_number_reflns 2031
_refine_ls_number_restraints 0
_refine_ls_restrained_S_all 1.079
_refine_ls_R_factor_all 0.0301
_refine_ls_R_factor_gt 0.0242
_refine_ls_shift/su_max 0.001
_refine_ls_shift/su_mean 0
_refine_ls_structure_factor_coef Fsqd
_refine_ls_weighting_details 'calc w=1/[\s^2^(Fo^2^)+(0.0223P)^2^+1.8904P] where P=(Fo^2^+2Fc^2^)/3'
_refine_ls_weighting_scheme calc
_refine_ls_wR_factor_ref 0.062
_reflns_number_gt 1772
_reflns_number_total 2031
_reflns_threshold_expression I>2sigma(I)
_cod_data_source_file wm2716.cif
_cod_data_source_block I
_cod_original_cell_volume 893.39(7)
_cod_original_sg_symbol_H-M 'P 21/c'
_cod_database_code 2237423
_cod_database_fobs_code 2237423

loop_
_symmetry_equiv_pos_as_xyz
'x, y, z'
'-x, y+1/2, -z+1/2'
'-x, -y, -z'
'x, -y-1/2, z-1/2'

loop_
_atom_site_type_symbol
_atom_site_label
_atom_site_fract_x
_atom_site_fract_y
_atom_site_fract_z
_atom_site_U_iso_or_equiv
_atom_site_adp_type
_atom_site_calc_flag
_atom_site_occupancy
Li Li1 0.1133(8) 0.5883(7) 0.1934(4) 0.0266(12) Uani d 1
Li Li2 0.1891(9) 0.1919(7) 0.2599(5) 0.0356(15) Uani d 1
Li Li3 0.4730(7) 0.2213(6) 0.1767(4) 0.0186(10) Uani d 1
V V1 0.13814(6) 0.52846(5) 0.38977(4) 0.00672(11) Uani d 1
V V2 0.36217(6) 0.53898(5) 0.11037(3) 0.00643(11) Uani d 1
P P1 0.04417(9) 0.25109(7) 0.00782(5) 0.00655(14) Uani d 1
P P2 0.45782(9) 0.39759(8) 0.35181(5) 0.00672(14) Uani d 1
P P3 0.75192(9) 0.38467(7) 0.14738(5) 0.00638(14) Uani d 1
O O1 0.0267(3) 0.1788(2) 0.09643(16) 0.0126(4) Uani d 1
O O2 0.0361(3) 0.3649(2) 0.42742(16) 0.0150(4) Uani d 1
O O3 0.0850(2) 0.0021(2) 0.28038(15) 0.0102(4) Uani d 1
O O4 0.1152(3) 0.6330(2) 0.06577(16) 0.0111(4) Uani d 1
O O5 0.1785(3) 0.7151(2) 0.31962(15) 0.0109(4) Uani d 1
O O6 0.2392(2) 0.3319(2) 0.07040(16) 0.0112(4) Uani d 1
O O7 0.2789(3) 0.3861(2) 0.35185(16) 0.0125(4) Uani d 1
O O8 0.3675(3) 0.5514(2) 0.54043(16) 0.0171(4) Uani d 1
O O9 0.4764(3) 0.2357(2) 0.31413(15) 0.0099(4) Uani d 1
O O10 0.5906(3) 0.0200(2) 0.23807(15) 0.0116(4) Uani d 1
O O11 0.5994(3) 0.4098(2) 0.16881(15) 0.0110(4) Uani d 1
O O12 0.6748(3) 0.4125(2) 0.02723(15) 0.0128(4) Uani d 1

loop_
_atom_site_aniso_label
_atom_site_aniso_U_11
_atom_site_aniso_U_22
_atom_site_aniso_U_33
_atom_site_aniso_U_12
_atom_site_aniso_U_13
_atom_site_aniso_U_23
Li1 0.030(3) 0.038(3) 0.017(3) -0.008(3) 0.017(2) -0.005(2)
Li2 0.042(3) 0.030(3) 0.022(3) -0.020(3) 0.010(3) -0.001(2)
Li3 0.018(2) 0.016(2) 0.021(3) 0.003(2) 0.011(2) 0.004(2)
V1 0.0067(2) 0.0061(2) 0.0080(2) -0.00005(16) 0.00464(17) 0.00055(15)
V2 0.0069(2) 0.0060(2) 0.0073(2) -0.00006(15) 0.00458(17) 0.00017(15)
P1 0.0062(3) 0.0055(3) 0.0086(3) 0.0001(2) 0.0046(2) 0.0000(2)
P2 0.0066(3) 0.0062(3) 0.0073(3) 0.0005(2) 0.0040(2) -0.0001(2)
P3 0.0063(3) 0.0058(3) 0.0078(3) -0.0002(2) 0.0046(2) -0.0005(2)
O1 0.0118(9) 0.0150(9) 0.0122(9) -0.0020(7) 0.0076(8) 0.0018(8)
O2 0.0147(9) 0.0146(10) 0.0143(10) -0.0023(8) 0.0076(8) 0.0053(8)
O3 0.0106(8) 0.0081(8) 0.0093(9) 0.0027(7) 0.0042(7) 0.0009(7)
O4 0.0104(8) 0.0107(9) 0.0133(9) 0.0034(7) 0.0074(8) 0.0015(7)
O5 0.0163(9) 0.0075(9) 0.0119(9) -0.0022(7) 0.0099(8) -0.0003(7)
O6 0.0081(8) 0.0088(9) 0.0140(10) -0.0015(7) 0.0048(8) -0.0002(7)
O7 0.0128(9) 0.0105(9) 0.0191(10) -0.0010(7) 0.0120(8) -0.0031(8)
O8 0.0094(9) 0.0205(10) 0.0131(10) -0.0009(8) 0.0016(8) -0.0051(8)
O9 0.0133(9) 0.0062(8) 0.0106(9) 0.0022(7) 0.0071(7) 0.0002(7)
O10 0.0173(9) 0.0088(9) 0.0110(9) -0.0016(7) 0.0096(8) -0.0016(7)
O11 0.0109(8) 0.0124(9) 0.0119(9) 0.0027(7) 0.0078(8) 0.0020(7)
O12 0.0136(9) 0.0155(9) 0.0100(9) 0.0013(8) 0.0072(8) 0.0014(7)

loop_
_atom_type_symbol
_atom_type_description
_atom_type_scat_dispersion_real
_atom_type_scat_dispersion_imag
_atom_type_scat_source
Li Li -0.0003 0.0001 'International Tables Vol C Tables 4.2.6.8 and 6.1.1.4'
V V 0.3005 0.5294 'International Tables Vol C Tables 4.2.6.8 and 6.1.1.4'
P P 0.1023 0.0942 'International Tables Vol C Tables 4.2.6.8 and 6.1.1.4'
O O 0.0106 0.006 'International Tables Vol C Tables 4.2.6.8 and 6.1.1.4'

loop_
_geom_angle_atom_site_label_1
_geom_angle_atom_site_label_2
_geom_angle_atom_site_label_3
_geom_angle_site_symmetry_1
_geom_angle_site_symmetry_3
_geom_angle
O4 Li1 O5 . . 131.6(3)
O4 Li1 O3 . 2 135.8(3)
O5 Li1 O3 . 2 80.6(2)
O4 Li1 O10 . 2_655 80.9(2)
O5 Li1 O10 . 2_655 95.2(2)
O3 Li1 O10 2 2_655 132.1(3)
O4 Li1 O7 . . 134.8(3)
O5 Li1 O7 . . 78.88(19)
O3 Li1 O7 2 . 71.26(18)
O10 Li1 O7 2_655 . 61.21(16)
O3 Li2 O1 . . 94.3(3)
O3 Li2 O7 . . 128.3(4)
O1 Li2 O7 . . 126.8(3)
O3 Li2 O9 . . 128.1(3)
O1 Li2 O9 . . 108.5(3)
O7 Li2 O9 . . 71.9(2)
O3 Li2 P2 . . 146.7(3)
O1 Li2 P2 . . 117.9(3)
O7 Li2 P2 . . 36.57(11)
O9 Li2 P2 . . 36.48(10)
O3 Li2 O5 . 2_545 66.43(19)
O1 Li2 O5 . 2_545 69.03(19)
O7 Li2 O5 . 2_545 97.6(3)
O9 Li2 O5 . 2_545 165.3(3)
P2 Li2 O5 . 2_545 130.8(3)
O6 Li3 O10 . . 146.1(3)
O6 Li3 O11 . . 84.4(2)
O10 Li3 O11 . . 126.5(3)
O6 Li3 O9 . . 100.9(2)
O10 Li3 O9 . . 83.4(2)
O11 Li3 O9 . . 108.5(3)
O2 V1 O8 . . 94.48(9)
O2 V1 O1 . 2 88.48(8)
O8 V1 O1 . 2 97.50(8)
O2 V1 O7 . . 94.88(8)
O8 V1 O7 . . 90.02(8)
O1 V1 O7 2 . 171.50(8)
O2 V1 O5 . . 165.80(8)
O8 V1 O5 . . 98.04(8)
O1 V1 O5 2 . 83.28(8)
O7 V1 O5 . . 91.80(8)
O2 V1 O3 . 2 90.55(8)
O8 V1 O3 . 2 172.14(8)
O1 V1 O3 2 2 88.65(8)
O7 V1 O3 . 2 83.53(8)
O5 V1 O3 . 2 77.75(7)
O12 V2 O6 3_665 . 98.48(8)
O12 V2 O4 3_665 . 93.92(8)
O6 V2 O4 . . 88.86(8)
O12 V2 O11 3_665 . 94.63(8)
O6 V2 O11 . . 82.50(8)
O4 V2 O11 . . 168.64(8)
O12 V2 O10 3_665 2_655 171.87(8)
O6 V2 O10 . 2_655 89.34(8)
O4 V2 O10 . 2_655 83.96(8)
O11 V2 O10 . 2_655 88.56(8)
O12 V2 O9 3_665 2_655 92.40(8)
O6 V2 O9 . 2_655 167.76(8)
O4 V2 O9 . 2_655 96.01(8)
O11 V2 O9 . 2_655 91.09(7)
O10 V2 O9 2_655 2_655 80.05(7)
O2 P1 O4 4_565 3_565 104.81(11)
O2 P1 O1 4_565 . 114.61(12)
O4 P1 O1 3_565 . 112.35(11)
O2 P1 O6 4_565 . 107.88(11)
O4 P1 O6 3_565 . 110.77(10)
O1 P1 O6 . . 106.40(11)
O8 P2 O9 3_666 . 113.49(11)
O8 P2 O7 3_666 . 114.38(12)
O9 P2 O7 . . 104.68(10)
O8 P2 O10 3_666 2_655 108.68(12)
O9 P2 O10 . 2_655 109.75(10)
O7 P2 O10 . 2_655 105.50(11)
O12 P3 O11 . . 111.68(11)
O12 P3 O5 . 2_645 110.34(11)
O11 P3 O5 . 2_645 106.92(10)
O12 P3 O3 . 2_655 108.32(11)
O11 P3 O3 . 2_655 108.17(11)
O5 P3 O3 2_645 2_655 111.42(10)
P1 O1 Li2 . . 132.1(2)
P1 O1 V1 . 2_545 140.21(12)
Li2 O1 V1 . 2_545 87.60(18)
P1 O2 V1 4_566 . 153.03(13)
P3 O3 Li2 2_645 . 109.4(2)
P3 O3 Li1 2_645 2_545 128.10(19)
Li2 O3 Li1 . 2_545 103.1(3)
P3 O3 V1 2_645 2_545 136.75(11)
Li2 O3 V1 . 2_545 84.99(19)
Li1 O3 V1 2_545 2_545 84.27(16)
P1 O4 Li1 3_565 . 108.2(2)
P1 O4 V2 3_565 . 147.84(12)
Li1 O4 V2 . . 101.8(2)
P3 O5 Li1 2_655 . 132.7(2)
P3 O5 V1 2_655 . 136.88(11)
Li1 O5 V1 . . 90.28(19)
P3 O5 Li2 2_655 2 110.77(16)
Li1 O5 Li2 . 2 85.6(2)
V1 O5 Li2 . 2 70.11(15)
P1 O6 Li3 . . 121.90(18)
P1 O6 V2 . . 142.76(11)
Li3 O6 V2 . . 94.12(17)
P2 O7 Li2 . . 92.9(2)
P2 O7 V1 . . 136.13(12)
Li2 O7 V1 . . 129.4(2)
P2 O7 Li1 . . 89.28(15)
Li2 O7 Li1 . . 98.8(2)
V1 O7 Li1 . . 74.63(14)
P2 O8 V1 3_666 . 168.23(14)
P2 O9 Li3 . . 118.30(18)
P2 O9 V2 . 2_645 136.43(11)
Li3 O9 V2 . 2_645 96.15(16)
P2 O9 Li2 . . 87.4(2)
Li3 O9 Li2 . . 105.6(2)
V2 O9 Li2 2_645 . 109.31(19)
P2 O10 Li3 2_645 . 113.29(19)
P2 O10 V2 2_645 2_645 141.17(12)
Li3 O10 V2 . 2_645 99.23(17)
P2 O10 Li1 2_645 2_645 103.99(17)
Li3 O10 Li1 . 2_645 97.5(2)
V2 O10 Li1 2_645 2_645 91.67(15)
P3 O11 Li3 . . 117.36(18)
P3 O11 V2 . . 139.65(12)
Li3 O11 V2 . . 91.10(16)
P3 O12 V2 . 3_665 166.44(13)

loop_
_geom_bond_atom_site_label_1
_geom_bond_atom_site_label_2
_geom_bond_site_symmetry_2
_geom_bond_distance
_geom_bond_publ_flag
Li1 O4 . 1.930(6) y
Li1 O5 . 1.940(6) y
Li1 O3 2 2.094(6) y
Li1 O10 2_655 2.215(6) y
Li1 O7 . 2.584(6) ?
Li2 O3 . 1.968(6) y
Li2 O1 . 1.974(6) y
Li2 O7 . 2.004(6) y
Li2 O9 . 2.153(7) y
Li2 O5 2_545 2.678(7) ?
Li3 O6 . 1.944(5) y
Li3 O10 . 1.946(5) y
Li3 O11 . 1.994(5) y
Li3 O9 . 2.014(6) y
V1 O2 . 1.9040(19) y
V1 O8 . 1.954(2) y
V1 O1 2 2.0163(19) y
V1 O7 . 2.0168(18) y
V1 O5 . 2.0450(18) y
V1 O3 2 2.1172(18) y
V2 O12 3_665 1.9099(19) y
V2 O6 . 1.9810(18) y
V2 O4 . 2.0012(18) y
V2 O11 . 2.0316(18) y
V2 O10 2_655 2.0343(19) y
V2 O9 2_655 2.0618(18) y
V2 Li3 2_655 3.032(5) ?
P1 O2 4_565 1.5199(19) y
P1 O4 3_565 1.5297(19) y
P1 O1 . 1.5310(19) y
P1 O6 . 1.5400(18) y
P2 O8 3_666 1.492(2) y
P2 O9 . 1.5419(19) y
P2 O7 . 1.5458(18) y
P2 O10 2_655 1.5497(19) y
P3 O12 . 1.5101(19) y
P3 O11 . 1.5343(19) y
P3 O5 2_645 1.5454(19) y
P3 O3 2_655 1.5506(18) y
